data_2108681
loop_
_publ_author_name
'Evtushenko, Diana N.'
'Arkhipov, Sergey G.'
'Fateev, Alexander V.'
'Izaak, Tatyana I.'
'Egorova, Lidia A.'
'Skorik, Nina A.'
'Vodyankina, Olga V.'
'Boldyreva, Elena V.'

_publ_section_title
;
 A cocrystal of <small>L</small>-ascorbic acid with picolinic acid: the
 role of O---H&#x00B7;&#x00B7;&#x00B7;O, N---H&#x00B7;&#x00B7;&#x00B7;O
 and C---H&#x00B7;&#x00B7;&#x00B7;O hydrogen bonds and
 <small>L</small>-ascorbic acid conformation in structure stabilization
;
_journal_issue 6
_journal_name_full 'Acta Crystallographica Section B'
_journal_page_first
;
;
_journal_paper_doi 10.1107/S2052520620012421
_journal_volume 76
_journal_year 2020
_chemical_absolute_configuration syn
_chemical_formula_moiety 'C6 H8 O6, C6 H5 N O2'
_chemical_formula_sum 'C12 H13 N O8'
_chemical_formula_weight 299.23
_chemical_melting_point 455.6
_chemical_name_systematic 'L-ascorbic acid picolinic acid cocrystal'
_space_group_crystal_system orthorhombic
_space_group_IT_number 18
_space_group_name_Hall 'P 2 2ab'
_space_group_name_H-M_alt 'P 21 21 2'
_atom_sites_solution_hydrogens difmap
_atom_sites_solution_primary dual
_audit_creation_date 2020-08-27
_audit_creation_method
;
Olex2 1.2
(compiled 2018.05.29 svn.r3508 for OlexSys, GUI svn.r5506)
;
_cell_angle_alpha 90
_cell_angle_beta 90
_cell_angle_gamma 90
_cell_formula_units_Z 4
_cell_length_a 29.0583(2)
_cell_length_b 9.15479(8)
_cell_length_c 4.70223(4)
_cell_measurement_reflns_used 31071
_cell_measurement_temperature 100(2)
_cell_measurement_theta_max 37.0870
_cell_measurement_theta_min 2.3280
_cell_volume 1250.900(18)
_computing_cell_refinement 'CrysAlisPro 1.171.38.43d (Rigaku OD, 2015)'
_computing_data_collection 'CrysAlisPro 1.171.38.43d (Rigaku OD, 2015)'
_computing_data_reduction 'CrysAlisPro 1.171.38.43d (Rigaku OD, 2015)'
_computing_molecular_graphics 'Olex2 (Dolomanov et al., 2009)'
_computing_publication_material 'Olex2 (Dolomanov et al., 2009)'
_computing_structure_refinement 'ShelXL (Sheldrick, 2015)'
_computing_structure_solution 'ShelXT (Sheldrick, 2015)'
_diffrn_ambient_temperature 100(2)
_diffrn_detector_area_resol_mean 10.3457
_diffrn_detector_type Ruby
_diffrn_measured_fraction_theta_full 0.999
_diffrn_measured_fraction_theta_max 0.987
_diffrn_measurement_details
;
List of Runs (angles in degrees, time in seconds):

  # Type    Start    End  Width  t~exp~   \w     \q     \k     \f   Frames
--------------------------------------------------------------------------
  1  \w    -49.00 103.00   0.50   12.50    --   -0.23  57.00 -30.00  304
  2  \w     23.00 112.00   0.50   25.00    --   43.04-125.00 -60.00  178
  3  \w     14.00  68.00   0.50   25.00    --   43.04  57.00-120.00  108
  4  \w    100.00 144.00   0.50   25.00    --   43.04  57.00-120.00   88
  5  \w    -30.00  -1.00   0.50   25.00    --   43.04 131.00  69.59   58
  6  \w      0.00  88.00   0.50   25.00    --   43.04  57.00 120.00  176
  7  \w    114.00 140.00   0.50   25.00    --   43.04  57.00 -90.00   52
  8  \w    110.00 144.00   0.50   25.00    --   43.04 125.00  90.00   68
  9  \w      7.00 148.00   0.50   25.00    --   43.04  77.00 150.00  282
 10  \w     -5.00  43.00   0.50   25.00    --   43.04  77.00 -60.00   96
 11  \w     49.00 126.00   0.50   25.00    --   43.04  77.00 -60.00  154
 12  \w     48.00  85.00   0.50   25.00    --   43.04  57.00 -90.00   74
 13  \w      0.00  83.00   0.50   25.00    --   43.04  77.00   0.00  166
 14  \w    122.00 148.00   0.50   25.00    --   43.04  77.00   0.00   52
 15  \w    100.00 138.00   0.50   25.00    --   43.04 125.00-180.00   76
 16  \w     15.00  41.00   0.50   25.00    --   43.04  57.00 -90.00   52
 17  \w    -82.00  59.00   0.50   25.00    --  -43.51  77.00-180.00  282
 18  \w      6.00  59.00   0.50   25.00    --  -43.51  19.00  60.00  106
 19  \w   -141.00 -33.00   0.50   25.00    --  -43.51  19.00  60.00  216
;
_diffrn_measurement_device 'four-circle diffractometer'
_diffrn_measurement_device_type 'Xcalibur, Ruby, Gemini ultra'
_diffrn_measurement_method '\w scans'
_diffrn_radiation_type MoK\a
_diffrn_radiation_wavelength 0.71073
_diffrn_reflns_av_R_equivalents 0.0260
_diffrn_reflns_av_unetI/netI 0.0149
_diffrn_reflns_Laue_measured_fraction_full 0.999
_diffrn_reflns_Laue_measured_fraction_max 0.987
_diffrn_reflns_limit_h_max 48
_diffrn_reflns_limit_h_min -48
_diffrn_reflns_limit_k_max 15
_diffrn_reflns_limit_k_min -15
_diffrn_reflns_limit_l_max 7
_diffrn_reflns_limit_l_min -7
_diffrn_reflns_number 43507
_diffrn_reflns_point_group_measured_fraction_full 1.000
_diffrn_reflns_point_group_measured_fraction_max 0.982
_diffrn_reflns_theta_full 25.242
_diffrn_reflns_theta_max 37.218
_diffrn_reflns_theta_min 2.332
_exptl_absorpt_coefficient_mu 0.136
_exptl_absorpt_correction_T_max 1.00000
_exptl_absorpt_correction_T_min 0.94020
_exptl_absorpt_correction_type multi-scan
_exptl_absorpt_process_details
;
CrysAlisPro 1.171.38.43d (Rigaku Oxford Diffraction, 2015)
Empirical absorption correction using spherical harmonics,
 implemented in SCALE3 ABSPACK scaling algorithm.
;
_exptl_crystal_colour 'clear light colourless'
_exptl_crystal_colour_lustre clear
_exptl_crystal_colour_modifier light
_exptl_crystal_colour_primary colourless
_exptl_crystal_density_diffrn 1.589
_exptl_crystal_description block
_exptl_crystal_F_000 624
_exptl_crystal_size_max 0.4496
_exptl_crystal_size_mid 0.3366
_exptl_crystal_size_min 0.2778
_refine_diff_density_max 0.478
_refine_diff_density_min -0.212
_refine_diff_density_rms 0.056
_refine_ls_abs_structure_details
;
 Flack x determined using 2532 quotients [(I+)-(I-)]/[(I+)+(I-)]
 (Parsons, Flack and Wagner, Acta Cryst. B69 (2013) 249-259).
;
_refine_ls_abs_structure_Flack -0.06(11)
_refine_ls_extinction_method none
_refine_ls_goodness_of_fit_ref 1.066
_refine_ls_hydrogen_treatment refxyz
_refine_ls_matrix_type full
_refine_ls_number_parameters 229
_refine_ls_number_reflns 6327
_refine_ls_number_restraints 0
_refine_ls_restrained_S_all 1.066
_refine_ls_R_factor_all 0.0289
_refine_ls_R_factor_gt 0.0276
_refine_ls_shift/su_max 0.001
_refine_ls_shift/su_mean 0.000
_refine_ls_structure_factor_coef Fsqd
_refine_ls_weighting_details 'w=1/[\s^2^(Fo^2^)+(0.0532P)^2^+0.0676P] where P=(Fo^2^+2Fc^2^)/3'
_refine_ls_weighting_scheme calc
_refine_ls_wR_factor_gt 0.0765
_refine_ls_wR_factor_ref 0.0778
_reflns_Friedel_coverage 0.728
_reflns_Friedel_fraction_full 1.000
_reflns_Friedel_fraction_max 0.974
_reflns_number_gt 6109
_reflns_number_total 6327
_reflns_threshold_expression 'I > 2\s(I)'
_cod_data_source_file px5026sup1.cif
_cod_data_source_block picasc_100
_cod_database_code 2108681
_shelx_shelxl_version_number 2018/3
_shelx_space_group_comment
;
The symmetry employed for this shelxl refinement is uniquely defined
by the following loop, which should always be used as a source of
symmetry information in preference to the above space-group names.
They are only intended as comments.
;
_olex2_refinement_description
;
1. Fixed Uiso
 At 1.2 times of:
  All C(H,H,H,H,H,H,H,H,H) groups
 At 1.5 times of:
  All C(H,H,H,H) groups
;
_olex2_submission_special_instructions 'No special instructions were received'
_oxdiff_exptl_absorpt_empirical_details
;
Empirical correction (ABSPACK) includes:
- Absorption correction using spherical harmonics
- Frame scaling
;

loop_
_space_group_symop_operation_xyz
'x, y, z'
'-x, -y, z'
'-x+1/2, y+1/2, -z'
'x+1/2, -y+1/2, -z'

loop_
_atom_site_label
_atom_site_type_symbol
_atom_site_fract_x
_atom_site_fract_y
_atom_site_fract_z
_atom_site_U_iso_or_equiv
_atom_site_adp_type
_atom_site_occupancy
_atom_site_site_symmetry_order
_atom_site_calc_flag
_atom_site_refinement_flags_posn
_atom_site_refinement_flags_adp
_atom_site_refinement_flags_occupancy
_atom_site_disorder_assembly
_atom_site_disorder_group
O5 O 0.53512(2) 0.85824(7) 0.30684(14) 0.01359(10) Uani 1 1 d . . . . .
O1 O 0.57740(2) 0.75786(7) -0.19051(13) 0.01356(10) Uani 1 1 d . . . . .
O4 O 0.57101(2) 0.48652(7) 0.35082(15) 0.01548(11) Uani 1 1 d . . . . .
O6 O 0.44216(2) 0.87053(8) 0.11308(16) 0.01735(12) Uani 1 1 d . . . . .
O3 O 0.67143(2) 0.61520(7) 0.20889(16) 0.01722(12) Uani 1 1 d . . . . .
O7 O 0.61659(2) 0.33718(7) 0.70252(15) 0.01718(11) Uani 1 1 d . . . . .
O2 O 0.65132(2) 0.82976(8) -0.22328(16) 0.01889(12) Uani 1 1 d . . . . .
N1 N 0.65040(2) 0.15662(7) 1.09411(15) 0.01225(11) Uani 1 1 d . . . . .
C3 C 0.58680(2) 0.58599(8) 0.16891(16) 0.01144(11) Uani 1 1 d . . . . .
C2 C 0.62876(2) 0.64171(8) 0.11053(16) 0.01192(11) Uani 1 1 d . . . . .
C7 C 0.68004(2) 0.24041(8) 0.94740(16) 0.01155(11) Uani 1 1 d . . . . .
C1 C 0.62320(3) 0.75137(8) -0.11130(16) 0.01272(12) Uani 1 1 d . . . . .
C5 C 0.51482(2) 0.74076(8) 0.15229(17) 0.01210(11) Uani 1 1 d . . . . .
C12 C 0.65971(3) 0.33865(8) 0.72107(17) 0.01203(11) Uani 1 1 d . . . . .
C4 C 0.55152(2) 0.65769(8) -0.01596(16) 0.01175(11) Uani 1 1 d . . . . .
C11 C 0.66405(3) 0.06107(8) 1.29354(18) 0.01417(12) Uani 1 1 d . . . . .
C6 C 0.47830(3) 0.80348(9) -0.04281(18) 0.01481(13) Uani 1 1 d . . . . .
C8 C 0.72665(3) 0.23090(10) 1.00474(18) 0.01525(13) Uani 1 1 d . . . . .
C10 C 0.71033(3) 0.04775(9) 1.35706(18) 0.01561(13) Uani 1 1 d . . . . .
C9 C 0.74185(3) 0.13455(10) 1.2133(2) 0.01716(14) Uani 1 1 d . . . . .
H5A H 0.4994(6) 0.6696(17) 0.282(3) 0.021 Uiso 1 1 d R . . . .
H6 H 0.4491(6) 0.949(2) 0.184(4) 0.026 Uiso 1 1 d R . . . .
H4A H 0.5380(5) 0.5807(18) -0.146(4) 0.021 Uiso 1 1 d R . . . .
H11 H 0.6407(5) 0.0027(17) 1.385(4) 0.021 Uiso 1 1 d R . . . .
H8 H 0.7473(5) 0.2898(19) 0.900(3) 0.021 Uiso 1 1 d R . . . .
H6A H 0.4653(5) 0.7282(18) -0.153(4) 0.021 Uiso 1 1 d R . . . .
H1 H 0.6213(5) 0.1675(17) 1.067(4) 0.021 Uiso 1 1 d R . . . .
H6B H 0.4918(5) 0.8700(18) -0.173(4) 0.021 Uiso 1 1 d R . . . .
H10 H 0.7216(6) -0.0198(18) 1.488(4) 0.021 Uiso 1 1 d R . . . .
H9 H 0.7742(5) 0.1280(18) 1.261(3) 0.021 Uiso 1 1 d R . . . .
H5 H 0.5499(5) 0.8266(19) 0.436(4) 0.026 Uiso 1 1 d R . . . .
H3 H 0.6736(6) 0.539(2) 0.335(4) 0.026 Uiso 1 1 d R . . . .
H4 H 0.5910(6) 0.449(2) 0.460(4) 0.026 Uiso 1 1 d R . . . .
O8 O 0.68761(2) 0.40848(7) 0.57260(14) 0.01609(11) Uani 1 1 d . . . . .

loop_
_atom_site_aniso_label
_atom_site_aniso_U_11
_atom_site_aniso_U_22
_atom_site_aniso_U_33
_atom_site_aniso_U_23
_atom_site_aniso_U_13
_atom_site_aniso_U_12
O5 0.0154(2) 0.0132(2) 0.0121(2) 0.00037(18) -0.00343(18) 0.00011(18)
O1 0.0120(2) 0.0164(2) 0.0123(2) 0.00387(19) -0.00023(17) 0.00059(18)
O4 0.0119(2) 0.0148(2) 0.0198(3) 0.0076(2) -0.00109(19) -0.00118(17)
O6 0.0099(2) 0.0166(2) 0.0255(3) -0.0053(2) -0.0002(2) 0.00057(18)
O3 0.0101(2) 0.0211(3) 0.0205(3) 0.0085(2) -0.0012(2) 0.00022(18)
O7 0.0112(2) 0.0208(3) 0.0196(3) 0.0078(2) -0.0005(2) 0.00122(18)
O2 0.0163(2) 0.0214(3) 0.0190(3) 0.0078(2) 0.0028(2) -0.0019(2)
N1 0.0111(2) 0.0127(2) 0.0130(3) 0.0023(2) 0.00018(19) 0.00030(18)
C3 0.0109(2) 0.0111(2) 0.0123(3) 0.0017(2) -0.0004(2) 0.0001(2)
C2 0.0107(2) 0.0127(3) 0.0125(3) 0.0022(2) 0.0000(2) 0.0004(2)
C7 0.0111(2) 0.0121(3) 0.0114(3) 0.0016(2) 0.0001(2) 0.0006(2)
C1 0.0123(3) 0.0140(3) 0.0118(3) 0.0017(2) 0.0007(2) 0.0008(2)
C5 0.0108(2) 0.0122(2) 0.0133(3) 0.0012(2) -0.0004(2) -0.0002(2)
C12 0.0127(3) 0.0116(2) 0.0118(3) 0.0014(2) -0.0008(2) 0.0008(2)
C4 0.0110(3) 0.0122(3) 0.0121(3) 0.0012(2) -0.0011(2) -0.0001(2)
C11 0.0150(3) 0.0140(3) 0.0135(3) 0.0035(2) 0.0005(2) 0.0005(2)
C6 0.0110(3) 0.0165(3) 0.0169(3) -0.0019(2) -0.0026(2) 0.0020(2)
C8 0.0115(3) 0.0183(3) 0.0160(3) 0.0042(3) 0.0002(2) 0.0010(2)
C10 0.0153(3) 0.0169(3) 0.0147(3) 0.0036(2) -0.0002(2) 0.0038(2)
C9 0.0126(3) 0.0217(3) 0.0172(3) 0.0053(3) -0.0002(2) 0.0034(2)
O8 0.0139(2) 0.0174(2) 0.0170(2) 0.0064(2) -0.0004(2) -0.00192(19)

loop_
_atom_type_symbol
_atom_type_description
_atom_type_scat_dispersion_real
_atom_type_scat_dispersion_imag
_atom_type_scat_source
C C 0.0033 0.0016 'International Tables Vol C Tables 4.2.6.8 and 6.1.1.4'
H H 0.0000 0.0000 'International Tables Vol C Tables 4.2.6.8 and 6.1.1.4'
N N 0.0061 0.0033 'International Tables Vol C Tables 4.2.6.8 and 6.1.1.4'
O O 0.0106 0.0060 'International Tables Vol C Tables 4.2.6.8 and 6.1.1.4'

loop_
_geom_angle_atom_site_label_1
_geom_angle_atom_site_label_2
_geom_angle_atom_site_label_3
_geom_angle
_geom_angle_site_symmetry_1
_geom_angle_site_symmetry_3
_geom_angle_publ_flag
C5 O5 H5 109.6(12) . . ?
C1 O1 C4 108.73(6) . . ?
C3 O4 H4 115.4(12) . . ?
C6 O6 H6 114.2(12) . . ?
C2 O3 H3 114.9(10) . . ?
C7 N1 H1 119.1(11) . . ?
C11 N1 C7 122.76(7) . . ?
C11 N1 H1 118.1(12) . . ?
O4 C3 C2 134.47(7) . . ?
O4 C3 C4 115.96(6) . . ?
C2 C3 C4 109.57(6) . . ?
O3 C2 C3 133.98(7) . . ?
O3 C2 C1 118.21(6) . . ?
C3 C2 C1 107.81(6) . . ?
N1 C7 C12 116.74(6) . . ?
N1 C7 C8 119.43(7) . . ?
C8 C7 C12 123.82(7) . . ?
O1 C1 C2 109.22(6) . . ?
O2 C1 O1 120.52(7) . . ?
O2 C1 C2 130.27(7) . . ?
O5 C5 C4 110.49(6) . . ?
O5 C5 C6 108.21(6) . . ?
O5 C5 H5A 111.5(9) . . ?
C4 C5 H5A 107.7(9) . . ?
C6 C5 C4 111.30(6) . . ?
C6 C5 H5A 107.7(9) . . ?
O7 C12 C7 115.59(7) . . ?
O8 C12 O7 127.99(7) . . ?
O8 C12 C7 116.41(7) . . ?
O1 C4 C3 104.63(6) . . ?
O1 C4 C5 109.98(6) . . ?
O1 C4 H4A 107.5(10) . . ?
C3 C4 C5 113.28(6) . . ?
C3 C4 H4A 108.2(9) . . ?
C5 C4 H4A 112.8(9) . . ?
N1 C11 C10 119.72(7) . . ?
N1 C11 H11 117.6(10) . . ?
C10 C11 H11 122.6(10) . . ?
O6 C6 C5 111.66(7) . . ?
O6 C6 H6A 107.7(10) . . ?
O6 C6 H6B 111.1(10) . . ?
C5 C6 H6A 109.7(10) . . ?
C5 C6 H6B 110.1(9) . . ?
H6A C6 H6B 106.3(14) . . ?
C7 C8 C9 119.21(7) . . ?
C7 C8 H8 118.8(9) . . ?
C9 C8 H8 121.9(9) . . ?
C11 C10 C9 119.08(7) . . ?
C11 C10 H10 122.9(10) . . ?
C9 C10 H10 118.0(10) . . ?
C8 C9 H9 120.7(10) . . ?
C10 C9 C8 119.78(7) . . ?
C10 C9 H9 119.5(10) . . ?

loop_
_geom_bond_atom_site_label_1
_geom_bond_atom_site_label_2
_geom_bond_distance
_geom_bond_site_symmetry_2
_geom_bond_publ_flag
O5 C5 1.4258(10) . ?
O5 H5 0.797(18) . ?
O1 C1 1.3832(9) . ?
O1 C4 1.4423(9) . ?
O4 C3 1.3309(9) . ?
O4 H4 0.846(18) . ?
O6 C6 1.4202(10) . ?
O6 H6 0.818(18) . ?
O3 C2 1.3456(9) . ?
O3 H3 0.922(18) . ?
O7 C12 1.2560(9) . ?
O2 C1 1.2083(10) . ?
N1 C7 1.3439(10) . ?
N1 C11 1.3424(10) . ?
N1 H1 0.861(15) . ?
C3 C2 1.3500(10) . ?
C3 C4 1.4956(10) . ?
C2 C1 1.4567(11) . ?
C7 C12 1.5135(10) . ?
C7 C8 1.3836(10) . ?
C5 C4 1.5303(10) . ?
C5 C6 1.5157(11) . ?
C5 H5A 0.999(16) . ?
C12 O8 1.2463(10) . ?
C4 H4A 1.012(17) . ?
C11 C10 1.3828(11) . ?
C11 H11 0.963(16) . ?
C6 H6A 0.942(16) . ?
C6 H6B 0.947(17) . ?
C8 C9 1.3912(12) . ?
C8 H8 0.946(16) . ?
C10 C9 1.3882(12) . ?
C10 H10 0.933(16) . ?
C9 H9 0.969(15) . ?

loop_
_geom_hbond_atom_site_label_D
_geom_hbond_atom_site_label_H
_geom_hbond_atom_site_label_A
_geom_hbond_distance_DH
_geom_hbond_distance_HA
_geom_hbond_distance_DA
_geom_hbond_angle_DHA
_geom_hbond_site_symmetry_A
_geom_hbond_publ_flag
C5 H5A O4 0.999(16) 2.517(16) 3.3796(10) 144.4(12) 2_665 yes
O6 H6 O5 0.818(18) 1.912(18) 2.7260(9) 173.4(18) 2_675 yes
C11 H11 O2 0.963(16) 2.450(16) 3.1278(10) 127.2(12) 1_547 yes
C6 H6A O7 0.942(16) 2.546(15) 3.2704(10) 133.9(13) 2_664 yes
N1 H1 O6 0.861(15) 1.890(15) 2.7026(9) 156.9(16) 2_666 yes
C9 H9 O8 0.969(15) 2.425(16) 3.0820(10) 124.7(12) 3_647 yes
O5 H5 O1 0.797(18) 2.031(19) 2.8179(9) 169.1(17) 1_556 yes
O3 H3 O8 0.922(18) 1.682(18) 2.5937(9) 169.5(16) . yes
O4 H4 O7 0.846(18) 1.706(18) 2.5216(9) 161.3(17) . yes

loop_
_geom_torsion_atom_site_label_1
_geom_torsion_atom_site_label_2
_geom_torsion_atom_site_label_3
_geom_torsion_atom_site_label_4
_geom_torsion
_geom_torsion_site_symmetry_1
_geom_torsion_site_symmetry_2
_geom_torsion_site_symmetry_3
_geom_torsion_site_symmetry_4
_geom_torsion_publ_flag
O5 C5 C4 O1 -53.40(8) . . . . ?
O5 C5 C4 C3 63.27(8) . . . . ?
O5 C5 C6 O6 -63.17(8) . . . . ?
O4 C3 C2 O3 2.23(17) . . . . ?
O4 C3 C2 C1 -178.82(9) . . . . ?
O4 C3 C4 O1 -179.62(6) . . . . ?
O4 C3 C4 C5 60.60(9) . . . . ?
O3 C2 C1 O1 177.57(7) . . . . ?
O3 C2 C1 O2 -2.42(14) . . . . ?
N1 C7 C12 O7 3.36(10) . . . . ?
N1 C7 C12 O8 -175.20(7) . . . . ?
N1 C7 C8 C9 0.03(12) . . . . ?
N1 C11 C10 C9 0.33(13) . . . . ?
C3 C2 C1 O1 -1.57(9) . . . . ?
C3 C2 C1 O2 178.44(9) . . . . ?
C2 C3 C4 O1 1.16(8) . . . . ?
C2 C3 C4 C5 -118.61(7) . . . . ?
C7 N1 C11 C10 0.89(12) . . . . ?
C7 C8 C9 C10 1.14(14) . . . . ?
C1 O1 C4 C3 -2.12(8) . . . . ?
C1 O1 C4 C5 119.85(6) . . . . ?
C12 C7 C8 C9 -178.57(8) . . . . ?
C4 O1 C1 O2 -177.68(8) . . . . ?
C4 O1 C1 C2 2.32(8) . . . . ?
C4 C3 C2 O3 -178.75(9) . . . . ?
C4 C3 C2 C1 0.19(9) . . . . ?
C4 C5 C6 O6 175.25(6) . . . . ?
C11 N1 C7 C12 177.63(7) . . . . ?
C11 N1 C7 C8 -1.07(12) . . . . ?
C11 C10 C9 C8 -1.32(13) . . . . ?
C6 C5 C4 O1 66.84(8) . . . . ?
C6 C5 C4 C3 -176.49(6) . . . . ?
C8 C7 C12 O7 -178.01(8) . . . . ?
C8 C7 C12 O8 3.44(11) . . . . ?

_cod_database_fobs_code 2108681
